data_7001982
loop_
_publ_author_name
'Binobaid, Abeer'
'Iglesias, Manuel'
'Beetstra, Dirk J.'
'Kariuki, Benson'
'Dervisi, Athanasia'
'Fallis, Ian A.'
'Cavell, Kingsley J.'

_publ_section_title
;
 Expanded ring and functionalised expanded ring N-heterocyclic carbenes
 as ligands in catalysis
;
_journal_issue 35
_journal_name_full 'Dalton Transactions'
_journal_page_first 7099
_journal_paper_doi 10.1039/b909834h
_journal_year 2009
_chemical_formula_moiety 'C22 H30 N3, I'
_chemical_formula_sum 'C22 H30 I N3'
_chemical_formula_weight 463.39
_chemical_name_systematic
;
?
;
_space_group_IT_number 14
_symmetry_cell_setting monoclinic
_symmetry_space_group_name_Hall '-P 2ybc'
_symmetry_space_group_name_H-M 'P 1 21/c 1'
_atom_sites_solution_hydrogens geom
_atom_sites_solution_primary direct
_atom_sites_solution_secondary difmap
_audit_creation_method SHELXL-97
_cell_angle_alpha 90.00
_cell_angle_beta 116.8380(10)
_cell_angle_gamma 90.00
_cell_formula_units_Z 4
_cell_length_a 8.47200(10)
_cell_length_b 33.8750(6)
_cell_length_c 8.3760(2)
_cell_measurement_reflns_used 3366
_cell_measurement_temperature 150(2)
_cell_measurement_theta_max 27.49
_cell_measurement_theta_min 2.95
_cell_volume 2144.90(7)
_computing_cell_refinement DENZO/SCALEPACK
_computing_data_collection 'cOLLECT,Nonius BV, 1997-2001'
_computing_data_reduction DENZO/SCALEPACK
_computing_structure_refinement SHELXL-97
_computing_structure_solution SHELXs-97
_diffrn_ambient_temperature 150(2)
_diffrn_measured_fraction_theta_full 0.897
_diffrn_measured_fraction_theta_max 0.897
_diffrn_measurement_device_type 'Nonius KappaCCD'
_diffrn_measurement_method 'CCD scans'
_diffrn_radiation_monochromator graphite
_diffrn_radiation_source 'fine-focus sealed tube'
_diffrn_radiation_type MoK\a
_diffrn_radiation_wavelength 0.71073
_diffrn_reflns_av_R_equivalents 0.1177
_diffrn_reflns_av_sigmaI/netI 0.0915
_diffrn_reflns_limit_h_max 10
_diffrn_reflns_limit_h_min -11
_diffrn_reflns_limit_k_max 43
_diffrn_reflns_limit_k_min -32
_diffrn_reflns_limit_l_max 10
_diffrn_reflns_limit_l_min -7
_diffrn_reflns_number 11030
_diffrn_reflns_theta_full 27.49
_diffrn_reflns_theta_max 27.49
_diffrn_reflns_theta_min 2.95
_exptl_absorpt_coefficient_mu 1.503
_exptl_absorpt_correction_T_max 0.8642
_exptl_absorpt_correction_T_min 0.7531
_exptl_absorpt_correction_type empirical
_exptl_absorpt_process_details Denzo/Scalepack
_exptl_crystal_colour yellow
_exptl_crystal_density_diffrn 1.435
_exptl_crystal_density_method 'not measured'
_exptl_crystal_description plate
_exptl_crystal_F_000 944
_exptl_crystal_size_max 0.20
_exptl_crystal_size_mid 0.20
_exptl_crystal_size_min 0.10
_refine_diff_density_max 1.861
_refine_diff_density_min -2.577
_refine_diff_density_rms 0.224
_refine_ls_extinction_method none
_refine_ls_goodness_of_fit_ref 1.033
_refine_ls_hydrogen_treatment constr
_refine_ls_matrix_type full
_refine_ls_number_parameters 239
_refine_ls_number_reflns 4407
_refine_ls_number_restraints 0
_refine_ls_restrained_S_all 1.033
_refine_ls_R_factor_all 0.1021
_refine_ls_R_factor_gt 0.0811
_refine_ls_shift/su_max 0.000
_refine_ls_shift/su_mean 0.000
_refine_ls_structure_factor_coef Fsqd
_refine_ls_weighting_details 'calc w=1/[\s^2^(Fo^2^)+(0.1388P)^2^+10.1668P] where P=(Fo^2^+2Fc^2^)/3'
_refine_ls_weighting_scheme calc
_refine_ls_wR_factor_gt 0.2183
_refine_ls_wR_factor_ref 0.2361
_reflns_number_gt 3366
_reflns_number_total 4407
_reflns_threshold_expression >2sigma(I)
_cod_data_source_file b909834h.txt
_cod_data_source_block kjc0707
_cod_depositor_comments
;
The following automatic conversions were performed:
'_symmetry_cell_setting' value 'Monoclinic' changed to 'monoclinic'
according to '/home/saulius/struct/CIF-dictionaries/cif_core.dic'
dictionary named 'cif_core.dic' version 2.4.1 from 2010-06-29.

Automatic conversion script
Id: cif_fix_enum 1527 2010-12-29 10:47:43Z saulius 
;
_cod_original_sg_symbol_H-M P21/c
_cod_database_code 7001982

loop_
_symmetry_equiv_pos_as_xyz
'x, y, z'
'-x, y+1/2, -z+1/2'
'-x, -y, -z'
'x, -y-1/2, z-1/2'

loop_
_atom_site_label
_atom_site_type_symbol
_atom_site_fract_x
_atom_site_fract_y
_atom_site_fract_z
_atom_site_U_iso_or_equiv
_atom_site_adp_type
_atom_site_occupancy
_atom_site_symmetry_multiplicity
_atom_site_calc_flag
_atom_site_refinement_flags
_atom_site_disorder_assembly
_atom_site_disorder_group
C5 C 0.7639(9) -0.0014(2) 0.5028(10) 0.0232(15) Uani 1 1 d . . .
H5 H 0.8187 -0.0253 0.4954 0.028 Uiso 1 1 calc R . .
C8 C 0.2222(8) 0.17725(19) 0.2985(8) 0.0155(13) Uani 1 1 d . . .
C9 C 0.6236(7) 0.07038(19) 0.5368(8) 0.0121(12) Uani 1 1 d . . .
C11 C 0.6439(9) 0.1296(2) 0.7307(8) 0.0205(14) Uani 1 1 d . . .
H11A H 0.5573 0.1336 0.7783 0.025 Uiso 1 1 calc R . .
H11B H 0.6756 0.1559 0.7023 0.025 Uiso 1 1 calc R . .
C12 C 0.8083(8) 0.1104(2) 0.8738(9) 0.0205(14) Uani 1 1 d . . .
H12A H 0.8742 0.1302 0.9671 0.025 Uiso 1 1 calc R . .
H12B H 0.8854 0.1019 0.8198 0.025 Uiso 1 1 calc R . .
C14 C -0.0779(9) 0.2152(2) 0.0556(9) 0.0261(16) Uani 1 1 d . . .
H14 H -0.1824 0.2276 -0.0305 0.031 Uiso 1 1 calc R . .
C15 C 0.0673(8) 0.1759(2) 0.3230(9) 0.0182(13) Uani 1 1 d . . .
C16 C 0.6312(9) 0.0480(2) 0.8199(9) 0.0184(13) Uani 1 1 d . . .
H16A H 0.6313 0.0221 0.8745 0.022 Uiso 1 1 calc R . .
H16B H 0.5122 0.0598 0.7785 0.022 Uiso 1 1 calc R . .
C17 C 0.4030(9) 0.2013(2) 0.1436(9) 0.0230(15) Uani 1 1 d . . .
H17 H 0.5006 0.1906 0.2562 0.028 Uiso 1 1 calc R . .
C18 C -0.0801(9) 0.1962(2) 0.1968(9) 0.0214(14) Uani 1 1 d . . .
H18 H -0.1854 0.1966 0.2106 0.026 Uiso 1 1 calc R . .
C19 C 0.7039(9) 0.0259(2) 0.3622(9) 0.0209(14) Uani 1 1 d . . .
H19 H 0.7092 0.0197 0.2541 0.025 Uiso 1 1 calc R . .
C20 C 0.4194(8) 0.1250(2) 0.4189(8) 0.0164(13) Uani 1 1 d . . .
H20 H 0.3577 0.1116 0.3081 0.020 Uiso 1 1 calc R . .
C21 C 0.6364(8) 0.0620(2) 0.3807(9) 0.0178(13) Uani 1 1 d . . .
H21 H 0.5992 0.0809 0.2870 0.021 Uiso 1 1 calc R . .
C22 C 0.7415(8) 0.0073(2) 0.6540(9) 0.0201(14) Uani 1 1 d . . .
H22 H 0.7777 -0.0112 0.7492 0.024 Uiso 1 1 calc R . .
C23 C 0.7693(9) 0.0750(2) 0.9612(9) 0.0242(16) Uani 1 1 d . . .
H23A H 0.7247 0.0841 1.0456 0.029 Uiso 1 1 calc R . .
H23B H 0.8797 0.0599 1.0300 0.029 Uiso 1 1 calc R . .
C24 C 0.4478(10) 0.2440(2) 0.1230(12) 0.0327(18) Uani 1 1 d . . .
H24A H 0.3606 0.2542 0.0073 0.049 Uiso 1 1 calc R . .
H24B H 0.5660 0.2451 0.1291 0.049 Uiso 1 1 calc R . .
H24C H 0.4458 0.2600 0.2195 0.049 Uiso 1 1 calc R . .
C25 C 0.2325(9) 0.1984(2) 0.1601(8) 0.0185(13) Uani 1 1 d . . .
C26 C 0.0764(9) 0.2169(2) 0.0359(9) 0.0238(15) Uani 1 1 d . . .
H26 H 0.0764 0.2306 -0.0628 0.029 Uiso 1 1 calc R . .
C28 C -0.0581(11) 0.1701(3) 0.5469(11) 0.0358(19) Uani 1 1 d . . .
H28A H -0.0374 0.1985 0.5672 0.054 Uiso 1 1 calc R . .
H28B H -0.0357 0.1571 0.6597 0.054 Uiso 1 1 calc R . .
H28C H -0.1811 0.1655 0.4586 0.054 Uiso 1 1 calc R . .
C29 C 0.0653(9) 0.1534(2) 0.4776(9) 0.0222(14) Uani 1 1 d . . .
H29 H 0.1878 0.1548 0.5783 0.027 Uiso 1 1 calc R . .
C30 C 0.0262(12) 0.1097(3) 0.4285(11) 0.037(2) Uani 1 1 d . . .
H30A H -0.0953 0.1068 0.3339 0.056 Uiso 1 1 calc R . .
H30B H 0.0399 0.0948 0.5342 0.056 Uiso 1 1 calc R . .
H30C H 0.1088 0.0995 0.3860 0.056 Uiso 1 1 calc R . .
C31 C 0.3961(14) 0.1771(3) -0.0107(15) 0.054(3) Uani 1 1 d . . .
H31A H 0.3892 0.1490 0.0134 0.081 Uiso 1 1 calc R . .
H31B H 0.5031 0.1820 -0.0250 0.081 Uiso 1 1 calc R . .
H31C H 0.2917 0.1847 -0.1206 0.081 Uiso 1 1 calc R . .
N3 N 0.6680(7) 0.04226(17) 0.6657(7) 0.0141(11) Uani 1 1 d . . .
N6 N 0.3761(7) 0.15941(16) 0.4360(7) 0.0151(11) Uani 1 1 d . . .
N7 N 0.5589(6) 0.10600(16) 0.5627(7) 0.0133(11) Uani 1 1 d . . .
I1 I 0.23163(6) 0.055182(15) 0.93476(6) 0.0291(2) Uani 1 1 d . . .

loop_
_atom_site_aniso_label
_atom_site_aniso_U_11
_atom_site_aniso_U_22
_atom_site_aniso_U_33
_atom_site_aniso_U_23
_atom_site_aniso_U_13
_atom_site_aniso_U_12
C5 0.025(3) 0.017(4) 0.028(3) 0.000(3) 0.012(3) 0.005(3)
C8 0.021(3) 0.005(3) 0.017(3) 0.003(2) 0.005(2) 0.003(2)
C9 0.014(3) 0.002(3) 0.017(3) -0.001(2) 0.005(2) 0.003(2)
C11 0.033(3) 0.007(3) 0.018(3) 0.001(3) 0.008(3) 0.007(3)
C12 0.021(3) 0.016(4) 0.017(3) 0.002(3) 0.001(2) 0.007(3)
C14 0.030(4) 0.009(4) 0.025(3) 0.004(3) 0.000(3) 0.012(3)
C15 0.021(3) 0.007(3) 0.023(3) -0.001(3) 0.007(2) 0.001(2)
C16 0.030(3) 0.008(3) 0.018(3) 0.004(3) 0.012(3) 0.006(3)
C17 0.029(3) 0.018(4) 0.020(3) 0.007(3) 0.009(3) 0.003(3)
C18 0.019(3) 0.012(4) 0.029(3) -0.002(3) 0.008(3) 0.000(2)
C19 0.029(3) 0.014(4) 0.023(3) 0.001(3) 0.016(3) 0.003(3)
C20 0.022(3) 0.011(3) 0.015(3) 0.004(3) 0.008(2) 0.001(2)
C21 0.023(3) 0.007(3) 0.021(3) 0.001(3) 0.007(3) 0.003(2)
C22 0.025(3) 0.006(3) 0.023(3) 0.005(3) 0.006(3) 0.004(2)
C23 0.031(4) 0.021(4) 0.015(3) 0.004(3) 0.005(3) 0.002(3)
C24 0.036(4) 0.016(4) 0.049(5) -0.005(4) 0.023(4) -0.003(3)
C25 0.028(3) 0.008(3) 0.018(3) 0.001(2) 0.008(3) 0.002(3)
C26 0.031(4) 0.015(4) 0.022(3) 0.010(3) 0.009(3) 0.009(3)
C28 0.040(4) 0.034(5) 0.040(4) 0.007(4) 0.024(4) 0.008(4)
C29 0.021(3) 0.018(4) 0.024(3) 0.003(3) 0.007(3) -0.001(3)
C30 0.047(5) 0.026(5) 0.037(4) 0.002(4) 0.018(4) -0.013(4)
C31 0.063(6) 0.045(7) 0.074(7) -0.041(6) 0.049(6) -0.019(5)
N3 0.024(3) 0.003(3) 0.016(2) 0.004(2) 0.009(2) 0.005(2)
N6 0.021(2) 0.008(3) 0.013(2) 0.002(2) 0.0056(19) 0.003(2)
N7 0.018(2) 0.004(3) 0.014(2) 0.002(2) 0.0042(19) 0.0033(19)
I1 0.0360(3) 0.0220(3) 0.0299(3) 0.0033(2) 0.0153(2) 0.00694(19)

loop_
_atom_type_symbol
_atom_type_description
_atom_type_scat_dispersion_real
_atom_type_scat_dispersion_imag
_atom_type_scat_source
C C 0.0033 0.0016 'International Tables Vol C Tables 4.2.6.8 and 6.1.1.4'
H H 0.0000 0.0000 'International Tables Vol C Tables 4.2.6.8 and 6.1.1.4'
N N 0.0061 0.0033 'International Tables Vol C Tables 4.2.6.8 and 6.1.1.4'
I I -0.4742 1.8119 'International Tables Vol C Tables 4.2.6.8 and 6.1.1.4'

loop_
_geom_angle_atom_site_label_1
_geom_angle_atom_site_label_2
_geom_angle_atom_site_label_3
_geom_angle
_geom_angle_site_symmetry_1
_geom_angle_site_symmetry_3
_geom_angle_publ_flag
C22 C5 C19 118.5(7) . . ?
C25 C8 C15 123.0(6) . . ?
C25 C8 N6 120.6(6) . . ?
C15 C8 N6 116.0(6) . . ?
N3 C9 N7 118.3(6) . . ?
N3 C9 C21 119.6(6) . . ?
N7 C9 C21 122.1(6) . . ?
N7 C11 C12 113.4(5) . . ?
C11 C12 C23 113.5(6) . . ?
C18 C14 C26 120.5(6) . . ?
C18 C15 C8 116.4(6) . . ?
C18 C15 C29 123.0(6) . . ?
C8 C15 C29 120.7(6) . . ?
N3 C16 C23 111.4(6) . . ?
C31 C17 C25 111.9(6) . . ?
C31 C17 C24 109.4(7) . . ?
C25 C17 C24 111.6(6) . . ?
C14 C18 C15 122.2(6) . . ?
C21 C19 C5 120.0(7) . . ?
N6 C20 N7 120.3(6) . . ?
C9 C21 C19 119.7(6) . . ?
N3 C22 C5 120.3(6) . . ?
C12 C23 C16 110.8(5) . . ?
C8 C25 C26 116.8(6) . . ?
C8 C25 C17 121.9(6) . . ?
C26 C25 C17 121.4(6) . . ?
C14 C26 C25 121.0(6) . . ?
C15 C29 C28 114.6(6) . . ?
C15 C29 C30 110.1(6) . . ?
C28 C29 C30 111.1(7) . . ?
C9 N3 C22 121.6(6) . . ?
C9 N3 C16 120.8(5) . . ?
C22 N3 C16 117.6(5) . . ?
C20 N6 C8 120.8(6) . . ?
C9 N7 C20 120.3(5) . . ?
C9 N7 C11 124.0(5) . . ?
C20 N7 C11 115.1(5) . . ?

loop_
_geom_bond_atom_site_label_1
_geom_bond_atom_site_label_2
_geom_bond_distance
_geom_bond_site_symmetry_2
_geom_bond_publ_flag
C5 C22 1.394(10) . ?
C5 C19 1.399(11) . ?
C8 C25 1.399(9) . ?
C8 C15 1.417(9) . ?
C8 N6 1.427(8) . ?
C9 N3 1.359(8) . ?
C9 N7 1.382(8) . ?
C9 C21 1.389(9) . ?
C11 N7 1.490(8) . ?
C11 C12 1.514(8) . ?
C12 C23 1.518(10) . ?
C14 C18 1.355(11) . ?
C14 C26 1.390(10) . ?
C15 C18 1.399(9) . ?
C15 C29 1.510(10) . ?
C16 N3 1.472(8) . ?
C16 C23 1.534(10) . ?
C17 C31 1.508(11) . ?
C17 C25 1.515(9) . ?
C17 C24 1.525(11) . ?
C19 C21 1.390(10) . ?
C20 N6 1.250(9) . ?
C20 N7 1.405(8) . ?
C22 N3 1.361(9) . ?
C25 C26 1.407(9) . ?
C28 C29 1.517(10) . ?
C29 C30 1.531(11) . ?

loop_
_cod_related_entry_id
_cod_related_entry_database
_cod_related_entry_code
1 ChemSpider 30652612
